data_4300615
_journal_name_full 'Inorganic Chemistry'
_journal_paper_doi 10.1021/ic051659e
_journal_year 2006
_chemical_formula_sum 'C13 H16 Ag F3 N4 O3 S'
_chemical_formula_weight 473.23
_space_group_IT_number 2
_symmetry_cell_setting triclinic
_symmetry_space_group_name_Hall '-P 1'
_symmetry_space_group_name_H-M 'P -1'
_cell_angle_alpha 98.964(2)
_cell_angle_beta 108.141(2)
_cell_angle_gamma 95.402(2)
_cell_formula_units_Z 2
_cell_length_a 7.9279(4)
_cell_length_b 10.0058(4)
_cell_length_c 11.5642(5)
_cell_measurement_temperature 273(2)
_cell_volume 851.08(7)
_diffrn_ambient_temperature 273(2)
_exptl_crystal_density_diffrn 1.847
_cod_depositor_comments
;
The following automatic conversions were performed:
'_symmetry_cell_setting' value 'Triclinic' changed to 'triclinic'
according to '/home/saulius/struct/CIF-dictionaries/cif_core.dic'
dictionary named 'cif_core.dic' version 2.4.1 from 2010-06-29.

Automatic conversion script
Id: cif_fix_enum 1527 2010-12-29 10:47:43Z saulius 
;
_cod_database_code 4300615

loop_
_symmetry_equiv_pos_as_xyz
'x, y, z'
'-x, -y, -z'

loop_
_atom_site_label
_atom_site_type_symbol
_atom_site_fract_x
_atom_site_fract_y
_atom_site_fract_z
_atom_site_U_iso_or_equiv
_atom_site_adp_type
_atom_site_occupancy
_atom_site_symmetry_multiplicity
_atom_site_calc_flag
_atom_site_refinement_flags
_atom_site_disorder_assembly
_atom_site_disorder_group
Ag1 Ag 0.297774(15) 0.688949(12) 0.782090(10) 0.02235(5) Uani 1 1 d . . .
S1 S 0.44416(5) 0.77456(4) 0.17350(3) 0.01702(8) Uani 1 1 d . . .
F1 F 0.64016(14) 0.93014(11) 0.38651(9) 0.0333(2) Uani 1 1 d . . .
F2 F 0.37705(13) 0.84671(11) 0.38249(9) 0.0272(2) Uani 1 1 d . . .
F3 F 0.58228(15) 0.71797(11) 0.39495(9) 0.0317(2) Uani 1 1 d . . .
O1 O 0.37295(18) 0.89443(14) 0.13579(11) 0.0307(3) Uani 1 1 d . . .
O2 O 0.61094(15) 0.75585(12) 0.15130(10) 0.0234(2) Uani 1 1 d . . .
O3 O 0.31638(19) 0.65201(14) 0.14216(12) 0.0377(3) Uani 1 1 d . . .
N1 N 1.27257(16) 0.91267(14) 0.86494(12) 0.0194(3) Uani 1 1 d . . .
H1C H 1.2819 0.9156 0.9449 0.023 Uiso 1 1 calc R . .
H1D H 1.3685 0.9682 0.8646 0.023 Uiso 1 1 calc R . .
N2 N 0.60471(16) 0.75192(14) 0.78837(12) 0.0184(2) Uani 1 1 d . . .
N3 N 0.23901(17) 0.51316(13) 0.87416(11) 0.0190(3) Uani 1 1 d . . .
H3A H 0.3005 0.4463 0.8561 0.023 Uiso 1 1 calc R . .
H3B H 0.2818 0.5432 0.9569 0.023 Uiso 1 1 calc R . .
N4 N -0.18656(17) 0.34810(14) 0.43953(12) 0.0207(3) Uani 1 1 d . . .
C1 C 1.11169(19) 0.97270(16) 0.80726(14) 0.0186(3) Uani 1 1 d . . .
H1A H 1.1070 0.9814 0.7240 0.022 Uiso 1 1 calc R . .
H1B H 1.1218 1.0639 0.8545 0.022 Uiso 1 1 calc R . .
C2 C 0.93916(19) 0.88898(15) 0.80057(13) 0.0157(3) Uani 1 1 d . . .
C3 C 0.9216(2) 0.82485(16) 0.89589(14) 0.0194(3) Uani 1 1 d . . .
H3 H 1.0209 0.8261 0.9652 0.023 Uiso 1 1 calc R . .
C4 C 0.7536(2) 0.75891(16) 0.88609(14) 0.0202(3) Uani 1 1 d . . .
H4 H 0.7439 0.7174 0.9508 0.024 Uiso 1 1 calc R . .
C5 C 0.6234(2) 0.81216(16) 0.69657(14) 0.0188(3) Uani 1 1 d . . .
H5 H 0.5225 0.8079 0.6275 0.023 Uiso 1 1 calc R . .
C6 C 0.7853(2) 0.88060(16) 0.69912(13) 0.0176(3) Uani 1 1 d . . .
H6 H 0.7909 0.9209 0.6329 0.021 Uiso 1 1 calc R . .
C7 C 0.0478(2) 0.45279(17) 0.83925(13) 0.0203(3) Uani 1 1 d . . .
H7A H -0.0162 0.5181 0.8728 0.024 Uiso 1 1 calc R . .
H7B H 0.0393 0.3717 0.8746 0.024 Uiso 1 1 calc R . .
C8 C -0.03791(19) 0.41511(15) 0.69981(13) 0.0169(3) Uani 1 1 d . . .
C9 C 0.0174(2) 0.31199(18) 0.63108(14) 0.0227(3) Uani 1 1 d . . .
H9 H 0.1045 0.2628 0.6706 0.027 Uiso 1 1 calc R . .
C10 C -0.0588(2) 0.28339(18) 0.50291(15) 0.0250(3) Uani 1 1 d . . .
H10 H -0.0187 0.2152 0.4583 0.030 Uiso 1 1 calc R . .
C11 C -0.2414(2) 0.44536(17) 0.50674(15) 0.0234(3) Uani 1 1 d . . .
H11 H -0.3313 0.4911 0.4652 0.028 Uiso 1 1 calc R . .
C12 C -0.1711(2) 0.48143(17) 0.63514(15) 0.0232(3) Uani 1 1 d . . .
H12 H -0.2135 0.5500 0.6775 0.028 Uiso 1 1 calc R . .
C13 C 0.5131(2) 0.81924(16) 0.34291(13) 0.0197(3) Uani 1 1 d . . .

loop_
_atom_site_aniso_label
_atom_site_aniso_U_11
_atom_site_aniso_U_22
_atom_site_aniso_U_33
_atom_site_aniso_U_23
_atom_site_aniso_U_13
_atom_site_aniso_U_12
Ag1 0.01840(6) 0.02828(8) 0.01944(6) 0.00529(5) 0.00603(4) -0.00120(5)
S1 0.01692(16) 0.02034(18) 0.01270(15) 0.00076(13) 0.00528(13) 0.00036(13)
F1 0.0354(6) 0.0350(6) 0.0190(5) -0.0028(4) 0.0034(4) -0.0125(5)
F2 0.0323(5) 0.0339(5) 0.0208(4) 0.0047(4) 0.0153(4) 0.0099(4)
F3 0.0413(6) 0.0371(6) 0.0245(5) 0.0170(4) 0.0133(4) 0.0179(5)
O1 0.0389(7) 0.0398(7) 0.0182(5) 0.0101(5) 0.0093(5) 0.0223(6)
O2 0.0231(5) 0.0284(6) 0.0237(6) 0.0070(5) 0.0130(5) 0.0066(5)
O3 0.0403(7) 0.0398(7) 0.0254(6) -0.0099(5) 0.0164(6) -0.0222(6)
N1 0.0140(6) 0.0249(7) 0.0181(6) 0.0053(5) 0.0040(5) -0.0005(5)
N2 0.0147(6) 0.0223(6) 0.0188(6) 0.0040(5) 0.0062(5) 0.0034(5)
N3 0.0188(6) 0.0200(6) 0.0146(6) -0.0003(5) 0.0030(5) 0.0012(5)
N4 0.0169(6) 0.0263(7) 0.0167(6) 0.0038(5) 0.0040(5) -0.0017(5)
C1 0.0163(7) 0.0207(7) 0.0184(7) 0.0045(6) 0.0054(5) -0.0002(6)
C2 0.0159(6) 0.0152(7) 0.0163(6) 0.0013(5) 0.0062(5) 0.0034(5)
C3 0.0156(7) 0.0253(8) 0.0159(7) 0.0054(6) 0.0030(5) 0.0020(6)
C4 0.0185(7) 0.0253(8) 0.0186(7) 0.0082(6) 0.0068(6) 0.0029(6)
C5 0.0155(7) 0.0240(8) 0.0157(6) 0.0036(6) 0.0033(5) 0.0046(6)
C6 0.0191(7) 0.0208(7) 0.0145(6) 0.0046(5) 0.0068(5) 0.0045(6)
C7 0.0210(7) 0.0238(8) 0.0146(7) 0.0023(6) 0.0061(6) -0.0015(6)
C8 0.0155(6) 0.0187(7) 0.0154(6) 0.0017(5) 0.0059(5) -0.0032(5)
C9 0.0170(7) 0.0302(8) 0.0191(7) 0.0033(6) 0.0033(6) 0.0069(6)
C10 0.0211(7) 0.0333(9) 0.0187(7) -0.0018(6) 0.0062(6) 0.0074(6)
C11 0.0245(8) 0.0215(8) 0.0222(7) 0.0074(6) 0.0031(6) 0.0044(6)
C12 0.0267(8) 0.0200(8) 0.0215(7) 0.0015(6) 0.0069(6) 0.0048(6)
C13 0.0219(7) 0.0221(8) 0.0150(7) 0.0039(6) 0.0060(6) 0.0022(6)

loop_
_geom_bond_atom_site_label_1
_geom_bond_atom_site_label_2
_geom_bond_distance
_geom_bond_site_symmetry_2
_geom_bond_publ_flag
Ag1 N3 2.2765(13) . ?
Ag1 N1 2.3460(14) 1_455 ?
Ag1 N4 2.3913(13) 2_566 ?
Ag1 N2 2.4312(12) . ?
S1 O3 1.4353(12) . ?
S1 O1 1.4439(13) . ?
S1 O2 1.4464(11) . ?
S1 C13 1.8305(15) . ?
F1 C13 1.3413(18) . ?
F2 C13 1.3313(18) . ?
F3 C13 1.3338(19) . ?
N1 C1 1.474(2) . ?
N1 Ag1 2.3460(14) 1_655 ?
N1 H1C 0.9000 . ?
N1 H1D 0.9000 . ?
N2 C5 1.339(2) . ?
N2 C4 1.343(2) . ?
N3 C7 1.4820(19) . ?
N3 H3A 0.9000 . ?
N3 H3B 0.9000 . ?
N4 C10 1.339(2) . ?
N4 C11 1.340(2) . ?
N4 Ag1 2.3913(13) 2_566 ?
C1 C2 1.5089(19) . ?
C1 H1A 0.9700 . ?
C1 H1B 0.9700 . ?
C2 C6 1.389(2) . ?
C2 C3 1.395(2) . ?
C3 C4 1.392(2) . ?
C3 H3 0.9300 . ?
C4 H4 0.9300 . ?
C5 C6 1.387(2) . ?
C5 H5 0.9300 . ?
C6 H6 0.9300 . ?
C7 C8 1.511(2) . ?
C7 H7A 0.9700 . ?
C7 H7B 0.9700 . ?
C8 C12 1.382(2) . ?
C8 C9 1.391(2) . ?
C9 C10 1.386(2) . ?
C9 H9 0.9300 . ?
C10 H10 0.9300 . ?
C11 C12 1.388(2) . ?
C11 H11 0.9300 . ?
C12 H12 0.9300 . ?
